data_4519229
loop_
_publ_author_name
'Zhang, Chao-Wei'
'Hu, Xian-Qi'
'Dai, Yuan-Hao'
'Yin, Peng'
'Wang, Chuanyong'
'Duan, Wei-Liang'

_publ_section_title
;
 Asymmetric C--H Activation for the Synthesis of P- and Axially Chiral
 Biaryl Phosphine Oxides by an Achiral Cp*Ir Catalyst with Chiral
 Carboxylic Amide
;
_journal_name_full 'ACS Catalysis'
_journal_page_first 193
_journal_page_last 199
_journal_paper_doi 10.1021/acscatal.1c05080
_journal_year 2021
_chemical_absolute_configuration unk
_chemical_formula_moiety 'C44 H37 O P'
_chemical_formula_sum 'C44 H37 O P'
_chemical_formula_weight 612.70
_space_group_crystal_system orthorhombic
_space_group_IT_number 19
_space_group_name_Hall 'P 2ac 2ab'
_space_group_name_H-M_alt 'P 21 21 21'
_atom_sites_solution_hydrogens geom
_atom_sites_solution_primary dual
_audit_creation_date 2021-01-04
_audit_creation_method
;
Olex2 1.3
(compiled 2020.07.31 svn.rc2a77460 for OlexSys, GUI svn.r6145)
;
_audit_update_record
;
2021-07-06 deposited with the CCDC.	2021-08-29 downloaded from the CCDC.
;
_cell_angle_alpha 90
_cell_angle_beta 90
_cell_angle_gamma 90
_cell_formula_units_Z 4
_cell_length_a 8.3799(5)
_cell_length_b 15.5214(11)
_cell_length_c 26.1574(15)
_cell_measurement_reflns_used 6623
_cell_measurement_temperature 273.15
_cell_measurement_theta_max 22.24
_cell_measurement_theta_min 2.55
_cell_volume 3402.2(4)
_computing_cell_refinement 'SAINT v8.37A (Bruker, 2015)'
_computing_data_reduction 'SAINT v8.37A (Bruker, 2015)'
_computing_molecular_graphics 'Olex2 1.3 (Dolomanov et al., 2009)'
_computing_publication_material 'Olex2 1.3 (Dolomanov et al., 2009)'
_computing_structure_refinement 'SHELXL 2018/3 (Sheldrick, 2015)'
_computing_structure_solution 'ShelXT (Sheldrick, 2015)'
_diffrn_ambient_temperature 273.15
_diffrn_measured_fraction_theta_full 0.999
_diffrn_measured_fraction_theta_max 0.997
_diffrn_measurement_device_type 'CCD area detector'
_diffrn_measurement_method 'phi and omega scans'
_diffrn_radiation_monochromator graphite
_diffrn_radiation_type MoK\a
_diffrn_radiation_wavelength 0.71073
_diffrn_reflns_av_R_equivalents 0.0742
_diffrn_reflns_av_unetI/netI 0.1083
_diffrn_reflns_Laue_measured_fraction_full 0.999
_diffrn_reflns_Laue_measured_fraction_max 0.997
_diffrn_reflns_limit_h_max 10
_diffrn_reflns_limit_h_min -10
_diffrn_reflns_limit_k_max 18
_diffrn_reflns_limit_k_min -20
_diffrn_reflns_limit_l_max 30
_diffrn_reflns_limit_l_min -33
_diffrn_reflns_number 30948
_diffrn_reflns_point_group_measured_fraction_full 0.999
_diffrn_reflns_point_group_measured_fraction_max 0.996
_diffrn_reflns_theta_full 25.242
_diffrn_reflns_theta_max 27.511
_diffrn_reflns_theta_min 1.526
_diffrn_source_current 1.0
_diffrn_source_power 0.05
_diffrn_source_voltage 50.0
_exptl_absorpt_coefficient_mu 0.114
_exptl_absorpt_correction_T_max 0.7456
_exptl_absorpt_correction_T_min 0.6830
_exptl_absorpt_correction_type none
_exptl_absorpt_process_details
;
SADABS-2016/2 (Bruker,2016/2) was used for absorption correction.
wR2(int) was 0.1034 before and 0.0606 after correction.
The Ratio of minimum to maximum transmission is 0.9160.
The \l/2 correction factor is Not present.
;
_exptl_crystal_density_diffrn 1.196
_exptl_crystal_description orthorhombic
_exptl_crystal_F_000 1296
_refine_diff_density_max 0.213
_refine_diff_density_min -0.230
_refine_diff_density_rms 0.063
_refine_ls_abs_structure_details
;
 Flack x determined using 1313 quotients [(I+)-(I-)]/[(I+)+(I-)]
 (Parsons, Flack and Wagner, Acta Cryst. B69 (2013) 249-259).
;
_refine_ls_abs_structure_Flack -0.02(5)
_refine_ls_extinction_method none
_refine_ls_goodness_of_fit_ref 1.008
_refine_ls_hydrogen_treatment constr
_refine_ls_matrix_type full
_refine_ls_number_parameters 418
_refine_ls_number_reflns 7781
_refine_ls_number_restraints 0
_refine_ls_restrained_S_all 1.008
_refine_ls_R_factor_all 0.1471
_refine_ls_R_factor_gt 0.0579
_refine_ls_shift/su_max 0.000
_refine_ls_shift/su_mean 0.000
_refine_ls_structure_factor_coef Fsqd
_refine_ls_weighting_details 'w=1/[\s^2^(Fo^2^)+(0.0595P)^2^] where P=(Fo^2^+2Fc^2^)/3'
_refine_ls_weighting_scheme calc
_refine_ls_wR_factor_gt 0.1005
_refine_ls_wR_factor_ref 0.1296
_reflns_Friedel_coverage 0.776
_reflns_Friedel_fraction_full 0.999
_reflns_Friedel_fraction_max 0.993
_reflns_number_gt 4206
_reflns_number_total 7781
_reflns_threshold_expression 'I > 2\s(I)'
_cod_data_source_file cs1c05080_si_003.cif
_cod_data_source_block dwl202114_0m
_cod_database_code 4519229
_shelx_shelxl_version_number 2018/3
_shelx_space_group_comment
;
The symmetry employed for this shelxl refinement is uniquely defined
by the following loop, which should always be used as a source of
symmetry information in preference to the above space-group names.
They are only intended as comments.
;
_olex2_refinement_description
;
1. Fixed Uiso
 At 1.2 times of:
  All C(H) groups
 At 1.5 times of:
  All C(H,H,H) groups
2.a Aromatic/amide H refined with riding coordinates:
 C00E(H00E), C00F(H00F), C00G(H00G), C00H(H00H), C00I(H00I), C00J(H00J),
 C00K(H00K), C00L(H00L), C00N(H00N), C00O(H00O), C00P(H00P), C00Q(H00Q),
 C00R(H00R), C00S(H00S), C00T(H00T), C00V(H00V), C00W(H00W), C00X(H00X),
 C00Y(H00Y), C00Z(H00Z), C010(H010), C011(H011), C012(H012), C013(H013),
 C014(H014), C015(H015), C016(H016), C018(H018)
2.b Idealised Me refined as rotating group:
 C017(H01A,H01B,H01C), C019(H01D,H01E,H01F), C01A(H01G,H01H,H01I)
;
_olex2_submission_special_instructions 'No special instructions were received'

loop_
_space_group_symop_operation_xyz
'x, y, z'
'-x+1/2, -y, z+1/2'
'-x, y+1/2, -z+1/2'
'x+1/2, -y+1/2, -z'

loop_
_atom_site_label
_atom_site_type_symbol
_atom_site_fract_x
_atom_site_fract_y
_atom_site_fract_z
_atom_site_U_iso_or_equiv
_atom_site_adp_type
_atom_site_occupancy
_atom_site_site_symmetry_order
_atom_site_calc_flag
_atom_site_refinement_flags_posn
_atom_site_refinement_flags_adp
_atom_site_refinement_flags_occupancy
_atom_site_disorder_assembly
_atom_site_disorder_group
P001 P 0.36920(13) 0.64923(7) 0.67001(4) 0.0454(3) Uani 1 1 d . . . . .
O002 O 0.2863(3) 0.61476(17) 0.62464(10) 0.0589(8) Uani 1 1 d . . . . .
C003 C 0.4896(4) 0.4839(2) 0.47674(12) 0.0348(9) Uani 1 1 d . . . . .
C004 C 0.5297(4) 0.4921(2) 0.57248(12) 0.0325(8) Uani 1 1 d . . . . .
C005 C 0.4457(4) 0.4573(2) 0.52995(12) 0.0320(8) Uani 1 1 d . . . . .
C006 C 0.4862(4) 0.4692(2) 0.62143(12) 0.0338(9) Uani 1 1 d . . . . .
C007 C 0.3223(4) 0.3990(2) 0.53704(12) 0.0337(9) Uani 1 1 d . . . . .
C008 C 0.6663(4) 0.5530(3) 0.56438(12) 0.0388(10) Uani 1 1 d . . . . .
C009 C 0.5717(4) 0.5037(2) 0.66707(13) 0.0368(9) Uani 1 1 d . . . . .
C00A C 0.2775(4) 0.3742(2) 0.58743(13) 0.0361(9) Uani 1 1 d . . . . .
C00B C 0.2376(4) 0.3602(2) 0.49229(13) 0.0375(9) Uani 1 1 d . . . . .
C00C C 0.5293(4) 0.5802(2) 0.69290(13) 0.0401(9) Uani 1 1 d . . . . .
C00D C 0.3607(4) 0.4090(2) 0.62991(12) 0.0370(9) Uani 1 1 d . . . . .
C00E C 0.3153(5) 0.3806(2) 0.67969(13) 0.0500(11) Uani 1 1 d . . . . .
H00E H 0.369626 0.401897 0.707991 0.060 Uiso 1 1 calc R U . . .
C00F C 0.5804(5) 0.4316(3) 0.44600(14) 0.0557(12) Uani 1 1 d . . . . .
H00F H 0.618281 0.379539 0.458761 0.067 Uiso 1 1 calc R U . . .
C00G C 0.6386(5) 0.6395(3) 0.55433(14) 0.0544(11) Uani 1 1 d . . . . .
H00G H 0.534392 0.659661 0.551711 0.065 Uiso 1 1 calc R U . . .
C00H C 0.6969(5) 0.4547(3) 0.68660(14) 0.0541(11) Uani 1 1 d . . . . .
H00H H 0.726681 0.404736 0.669474 0.065 Uiso 1 1 calc R U . . .
C00I C 0.6142(5) 0.6001(3) 0.73748(14) 0.0573(11) Uani 1 1 d . . . . .
H00I H 0.586058 0.649421 0.755544 0.069 Uiso 1 1 calc R U . . .
C00J C 0.1513(5) 0.3151(3) 0.59681(15) 0.0522(11) Uani 1 1 d . . . . .
H00J H 0.094175 0.292810 0.569358 0.063 Uiso 1 1 calc R U . . .
C00K C 0.5642(6) 0.5322(3) 0.37759(16) 0.0672(13) Uani 1 1 d . . . . .
H00K H 0.588864 0.548279 0.344269 0.081 Uiso 1 1 calc R U . . .
C00L C 0.4382(5) 0.5603(3) 0.45658(15) 0.0559(11) Uani 1 1 d . . . . .
H00L H 0.375614 0.596489 0.476623 0.067 Uiso 1 1 calc R U . . .
C00M C 0.4570(6) 0.7540(3) 0.65561(15) 0.0533(11) Uani 1 1 d . . . . .
C00N C 0.7782(6) 0.4773(3) 0.73008(16) 0.0666(13) Uani 1 1 d . . . . .
H00N H 0.861125 0.443097 0.742113 0.080 Uiso 1 1 calc R U . . .
C00O C 0.2765(5) 0.2787(3) 0.47556(16) 0.0554(11) Uani 1 1 d . . . . .
H00O H 0.356686 0.248036 0.492088 0.067 Uiso 1 1 calc R U . . .
C00P C 0.1960(6) 0.3238(3) 0.68683(16) 0.0649(13) Uani 1 1 d . . . . .
H00P H 0.168940 0.306454 0.719745 0.078 Uiso 1 1 calc R U . . .
C00Q C 0.8230(5) 0.5262(3) 0.56832(15) 0.0562(12) Uani 1 1 d . . . . .
H00Q H 0.844826 0.468563 0.574921 0.067 Uiso 1 1 calc R U . . .
C00R C 0.1164(6) 0.4027(3) 0.46786(16) 0.0599(12) Uani 1 1 d . . . . .
H00R H 0.086405 0.457272 0.478948 0.072 Uiso 1 1 calc R U . . .
C00S C 0.7357(6) 0.5509(3) 0.75559(16) 0.0663(13) Uani 1 1 d . . . . .
H00S H 0.789720 0.567050 0.785132 0.080 Uiso 1 1 calc R U . . .
C00T C 0.1127(6) 0.2907(3) 0.64490(16) 0.0659(13) Uani 1 1 d . . . . .
H00T H 0.030157 0.251638 0.650098 0.079 Uiso 1 1 calc R U . . .
C00U C 0.2264(5) 0.6667(3) 0.72297(17) 0.0618(13) Uani 1 1 d . . . . .
C00V C 0.7639(7) 0.6957(3) 0.5482(2) 0.0782(16) Uani 1 1 d . . . . .
H00V H 0.743306 0.753365 0.541198 0.094 Uiso 1 1 calc R U . . .
C00W C 0.4760(6) 0.5854(3) 0.40764(16) 0.0688(13) Uani 1 1 d . . . . .
H00W H 0.441566 0.638343 0.395212 0.083 Uiso 1 1 calc R U . . .
C00X C 0.6164(6) 0.4552(3) 0.39628(15) 0.0722(14) Uani 1 1 d . . . . .
H00X H 0.676112 0.418570 0.375646 0.087 Uiso 1 1 calc R U . . .
C00Y C 0.1980(7) 0.2420(3) 0.43451(17) 0.0742(15) Uani 1 1 d . . . . .
H00Y H 0.226488 0.187106 0.423521 0.089 Uiso 1 1 calc R U . . .
C00Z C 0.0801(7) 0.2851(4) 0.41019(16) 0.0725(15) Uani 1 1 d . . . . .
H00Z H 0.028322 0.260378 0.382398 0.087 Uiso 1 1 calc R U . . .
C010 C 0.0378(6) 0.3654(3) 0.42680(18) 0.0755(14) Uani 1 1 d . . . . .
H010 H -0.043993 0.395122 0.410496 0.091 Uiso 1 1 calc R U . . .
C011 C 0.9187(7) 0.6681(4) 0.55227(18) 0.0795(16) Uani 1 1 d . . . . .
H011 H 1.002643 0.706680 0.547980 0.095 Uiso 1 1 calc R U . . .
C012 C 0.9483(6) 0.5837(4) 0.56264(17) 0.0738(15) Uani 1 1 d . . . . .
H012 H 1.052980 0.564549 0.565920 0.089 Uiso 1 1 calc R U . . .
C013 C 0.3935(6) 0.7979(3) 0.61485(19) 0.0742(14) Uani 1 1 d . . . . .
H013 H 0.310209 0.773445 0.596334 0.089 Uiso 1 1 calc R U . . .
C014 C 0.5791(7) 0.7924(3) 0.68209(18) 0.0848(17) Uani 1 1 d . . . . .
H014 H 0.624275 0.763389 0.709621 0.102 Uiso 1 1 calc R U . . .
C015 C 0.5711(9) 0.9147(4) 0.6288(3) 0.105(2) Uani 1 1 d . . . . .
H015 H 0.607919 0.969321 0.620129 0.126 Uiso 1 1 calc R U . . .
C016 C 0.4515(8) 0.8778(4) 0.6010(2) 0.0972(19) Uani 1 1 d . . . . .
H016 H 0.409413 0.906348 0.572754 0.117 Uiso 1 1 calc R U . . .
C017 C 0.2859(7) 0.7238(4) 0.7660(2) 0.110(2) Uani 1 1 d . . . . .
H01A H 0.367579 0.694119 0.784800 0.165 Uiso 1 1 calc R U . . .
H01B H 0.198930 0.737378 0.788522 0.165 Uiso 1 1 calc R U . . .
H01C H 0.328887 0.776066 0.752032 0.165 Uiso 1 1 calc R U . . .
C018 C 0.6370(9) 0.8725(4) 0.6692(2) 0.110(2) Uani 1 1 d . . . . .
H018 H 0.719646 0.897353 0.687793 0.132 Uiso 1 1 calc R U . . .
C019 C 0.0811(6) 0.7093(4) 0.6988(2) 0.105(2) Uani 1 1 d . . . . .
H01D H 0.109716 0.765491 0.686506 0.157 Uiso 1 1 calc R U . . .
H01E H -0.002050 0.714527 0.723860 0.157 Uiso 1 1 calc R U . . .
H01F H 0.043949 0.674725 0.670785 0.157 Uiso 1 1 calc R U . . .
C01A C 0.1809(7) 0.5792(4) 0.7439(3) 0.117(2) Uani 1 1 d . . . . .
H01G H 0.142950 0.543447 0.716494 0.176 Uiso 1 1 calc R U . . .
H01H H 0.098378 0.585789 0.768998 0.176 Uiso 1 1 calc R U . . .
H01I H 0.272626 0.552843 0.759330 0.176 Uiso 1 1 calc R U . . .

loop_
_atom_site_aniso_label
_atom_site_aniso_U_11
_atom_site_aniso_U_22
_atom_site_aniso_U_33
_atom_site_aniso_U_23
_atom_site_aniso_U_13
_atom_site_aniso_U_12
P001 0.0466(6) 0.0453(7) 0.0444(6) -0.0113(5) -0.0001(5) 0.0043(6)
O002 0.0536(17) 0.064(2) 0.0591(18) -0.0224(15) -0.0188(14) 0.0149(15)
C003 0.041(2) 0.035(2) 0.0283(18) -0.0033(17) 0.0006(16) -0.0083(19)
C004 0.036(2) 0.027(2) 0.034(2) -0.0010(15) 0.0024(16) -0.0012(17)
C005 0.037(2) 0.029(2) 0.0293(18) -0.0032(15) 0.0027(16) -0.0002(18)
C006 0.039(2) 0.030(2) 0.0321(19) -0.0036(16) -0.0004(16) 0.0011(18)
C007 0.040(2) 0.029(2) 0.032(2) -0.0032(16) 0.0045(16) 0.0014(18)
C008 0.043(3) 0.043(3) 0.0307(19) -0.0075(17) -0.0003(16) -0.010(2)
C009 0.043(2) 0.035(2) 0.0321(18) 0.0033(17) -0.0006(17) -0.0042(18)
C00A 0.041(2) 0.028(2) 0.039(2) 0.0001(16) 0.0057(17) -0.0052(19)
C00B 0.043(2) 0.033(2) 0.036(2) -0.0011(18) 0.0009(17) -0.010(2)
C00C 0.048(2) 0.040(2) 0.032(2) -0.0044(17) -0.0010(18) -0.007(2)
C00D 0.046(2) 0.031(2) 0.034(2) -0.0009(16) 0.0027(18) 0.000(2)
C00E 0.069(3) 0.047(3) 0.035(2) -0.0006(18) 0.005(2) -0.015(2)
C00F 0.073(3) 0.055(3) 0.040(2) 0.004(2) 0.012(2) 0.014(2)
C00G 0.059(3) 0.040(3) 0.064(3) 0.000(2) 0.002(2) -0.008(3)
C00H 0.068(3) 0.049(3) 0.046(2) -0.001(2) -0.012(2) 0.012(2)
C00I 0.071(3) 0.061(3) 0.040(2) -0.012(2) -0.010(2) -0.002(3)
C00J 0.061(3) 0.050(3) 0.046(2) -0.0068(19) 0.006(2) -0.017(2)
C00K 0.091(3) 0.075(3) 0.035(2) 0.010(2) 0.011(2) -0.005(3)
C00L 0.080(3) 0.044(3) 0.044(2) 0.0035(19) 0.011(2) 0.009(2)
C00M 0.067(3) 0.045(2) 0.048(2) -0.002(2) 0.009(2) 0.005(2)
C00N 0.071(3) 0.069(3) 0.060(3) 0.007(3) -0.023(3) 0.014(3)
C00O 0.065(3) 0.044(3) 0.057(3) -0.011(2) -0.007(2) -0.001(2)
C00P 0.085(3) 0.066(3) 0.043(3) 0.007(2) 0.017(2) -0.020(3)
C00Q 0.047(3) 0.058(3) 0.064(3) -0.008(2) -0.001(2) -0.006(2)
C00R 0.070(3) 0.051(3) 0.059(3) -0.010(2) -0.018(2) 0.003(3)
C00S 0.078(3) 0.078(4) 0.043(2) 0.000(3) -0.025(2) -0.005(3)
C00T 0.076(3) 0.068(3) 0.054(3) 0.001(2) 0.019(2) -0.032(3)
C00U 0.059(3) 0.056(3) 0.070(3) -0.012(2) 0.020(2) 0.002(3)
C00V 0.093(4) 0.053(3) 0.089(4) 0.002(3) 0.010(3) -0.030(3)
C00W 0.106(4) 0.052(3) 0.048(3) 0.012(2) 0.004(3) 0.011(3)
C00X 0.092(3) 0.085(4) 0.039(2) 0.002(2) 0.021(2) 0.024(3)
C00Y 0.113(4) 0.053(3) 0.057(3) -0.023(3) 0.003(3) -0.019(3)
C00Z 0.102(4) 0.072(4) 0.044(3) -0.002(3) -0.010(3) -0.045(3)
C010 0.076(3) 0.078(4) 0.072(3) 0.011(3) -0.031(3) -0.013(3)
C011 0.075(4) 0.083(4) 0.081(3) -0.014(3) 0.014(3) -0.042(3)
C012 0.045(3) 0.096(4) 0.080(3) -0.022(3) 0.003(2) -0.020(3)
C013 0.077(3) 0.067(4) 0.078(3) 0.013(3) 0.006(3) 0.015(3)
C014 0.118(5) 0.075(4) 0.061(3) 0.012(3) -0.008(3) -0.039(4)
C015 0.136(6) 0.060(4) 0.119(5) 0.018(4) 0.027(5) -0.011(4)
C016 0.108(5) 0.081(5) 0.103(4) 0.038(4) 0.015(4) 0.024(4)
C017 0.104(4) 0.147(6) 0.080(4) -0.056(4) 0.037(3) -0.005(4)
C018 0.154(6) 0.087(5) 0.090(4) 0.013(4) -0.008(4) -0.053(4)
C019 0.075(4) 0.127(5) 0.113(4) -0.023(4) 0.025(3) 0.035(4)
C01A 0.094(5) 0.096(5) 0.162(6) 0.012(4) 0.068(4) -0.004(4)

loop_
_atom_type_symbol
_atom_type_description
_atom_type_scat_dispersion_real
_atom_type_scat_dispersion_imag
_atom_type_scat_source
C C 0.0033 0.0016 'International Tables Vol C Tables 4.2.6.8 and 6.1.1.4'
H H 0.0000 0.0000 'International Tables Vol C Tables 4.2.6.8 and 6.1.1.4'
O O 0.0106 0.0060 'International Tables Vol C Tables 4.2.6.8 and 6.1.1.4'
P P 0.1023 0.0942 'International Tables Vol C Tables 4.2.6.8 and 6.1.1.4'

loop_
_geom_angle_atom_site_label_1
_geom_angle_atom_site_label_2
_geom_angle_atom_site_label_3
_geom_angle
_geom_angle_site_symmetry_1
_geom_angle_site_symmetry_3
_geom_angle_publ_flag
O002 P001 C00C 113.47(16) . . ?
O002 P001 C00M 110.31(19) . . ?
O002 P001 C00U 110.54(19) . . ?
C00C P001 C00M 107.22(19) . . ?
C00C P001 C00U 108.5(2) . . ?
C00M P001 C00U 106.53(19) . . ?
C00F C003 C005 121.2(3) . . ?
C00L C003 C005 121.3(3) . . ?
C00L C003 C00F 117.5(3) . . ?
C005 C004 C008 120.4(3) . . ?
C006 C004 C005 119.8(3) . . ?
C006 C004 C008 119.7(3) . . ?
C004 C005 C003 120.0(3) . . ?
C007 C005 C003 119.2(3) . . ?
C007 C005 C004 120.8(3) . . ?
C004 C006 C009 121.6(3) . . ?
C004 C006 C00D 120.6(3) . . ?
C00D C006 C009 117.8(3) . . ?
C005 C007 C00A 119.8(3) . . ?
C005 C007 C00B 120.8(3) . . ?
C00A C007 C00B 119.4(3) . . ?
C00G C008 C004 120.6(4) . . ?
C00Q C008 C004 121.7(4) . . ?
C00Q C008 C00G 117.7(4) . . ?
C00C C009 C006 124.3(3) . . ?
C00H C009 C006 117.4(3) . . ?
C00H C009 C00C 118.2(3) . . ?
C00D C00A C007 119.6(3) . . ?
C00D C00A C00J 118.4(3) . . ?
C00J C00A C007 122.0(3) . . ?
C00O C00B C007 120.4(3) . . ?
C00R C00B C007 121.5(3) . . ?
C00R C00B C00O 118.0(3) . . ?
C009 C00C P001 121.6(3) . . ?
C00I C00C P001 121.2(3) . . ?
C00I C00C C009 117.2(4) . . ?
C006 C00D C00E 122.8(3) . . ?
C00A C00D C006 119.4(3) . . ?
C00A C00D C00E 117.8(3) . . ?
C00D C00E H00E 119.1 . . ?
C00P C00E C00D 121.8(4) . . ?
C00P C00E H00E 119.1 . . ?
C003 C00F H00F 119.5 . . ?
C003 C00F C00X 121.0(4) . . ?
C00X C00F H00F 119.5 . . ?
C008 C00G H00G 119.7 . . ?
C00V C00G C008 120.5(4) . . ?
C00V C00G H00G 119.7 . . ?
C009 C00H H00H 118.7 . . ?
C00N C00H C009 122.6(4) . . ?
C00N C00H H00H 118.7 . . ?
C00C C00I H00I 118.4 . . ?
C00S C00I C00C 123.2(4) . . ?
C00S C00I H00I 118.4 . . ?
C00A C00J H00J 119.4 . . ?
C00T C00J C00A 121.3(4) . . ?
C00T C00J H00J 119.4 . . ?
C00W C00K H00K 120.0 . . ?
C00W C00K C00X 120.0(4) . . ?
C00X C00K H00K 120.0 . . ?
C003 C00L H00L 118.9 . . ?
C003 C00L C00W 122.1(4) . . ?
C00W C00L H00L 118.9 . . ?
C013 C00M P001 116.5(4) . . ?
C014 C00M P001 125.7(3) . . ?
C014 C00M C013 117.8(4) . . ?
C00H C00N H00N 120.4 . . ?
C00S C00N C00H 119.3(4) . . ?
C00S C00N H00N 120.4 . . ?
C00B C00O H00O 119.6 . . ?
C00B C00O C00Y 120.9(4) . . ?
C00Y C00O H00O 119.6 . . ?
C00E C00P H00P 119.9 . . ?
C00E C00P C00T 120.2(4) . . ?
C00T C00P H00P 119.9 . . ?
C008 C00Q H00Q 119.4 . . ?
C008 C00Q C012 121.2(4) . . ?
C012 C00Q H00Q 119.4 . . ?
C00B C00R H00R 119.6 . . ?
C00B C00R C010 120.8(4) . . ?
C010 C00R H00R 119.6 . . ?
C00I C00S C00N 119.6(4) . . ?
C00I C00S H00S 120.2 . . ?
C00N C00S H00S 120.2 . . ?
C00J C00T C00P 120.5(4) . . ?
C00J C00T H00T 119.8 . . ?
C00P C00T H00T 119.8 . . ?
C017 C00U P001 115.4(3) . . ?
C017 C00U C019 108.5(4) . . ?
C019 C00U P001 105.7(3) . . ?
C01A C00U P001 107.6(3) . . ?
C01A C00U C017 109.8(5) . . ?
C01A C00U C019 109.8(5) . . ?
C00G C00V H00V 119.4 . . ?
C011 C00V C00G 121.1(5) . . ?
C011 C00V H00V 119.4 . . ?
C00K C00W C00L 119.5(4) . . ?
C00K C00W H00W 120.3 . . ?
C00L C00W H00W 120.3 . . ?
C00F C00X H00X 120.0 . . ?
C00K C00X C00F 119.9(4) . . ?
C00K C00X H00X 120.0 . . ?
C00O C00Y H00Y 119.7 . . ?
C00Z C00Y C00O 120.6(5) . . ?
C00Z C00Y H00Y 119.7 . . ?
C00Y C00Z H00Z 120.3 . . ?
C00Y C00Z C010 119.5(4) . . ?
C010 C00Z H00Z 120.3 . . ?
C00R C010 H010 119.9 . . ?
C00Z C010 C00R 120.3(5) . . ?
C00Z C010 H010 119.9 . . ?
C00V C011 H011 120.4 . . ?
C012 C011 C00V 119.2(5) . . ?
C012 C011 H011 120.4 . . ?
C00Q C012 H012 119.9 . . ?
C011 C012 C00Q 120.2(5) . . ?
C011 C012 H012 119.9 . . ?
C00M C013 H013 119.6 . . ?
C00M C013 C016 120.9(5) . . ?
C016 C013 H013 119.6 . . ?
C00M C014 H014 118.9 . . ?
C00M C014 C018 122.1(5) . . ?
C018 C014 H014 118.9 . . ?
C016 C015 H015 119.7 . . ?
C018 C015 H015 119.7 . . ?
C018 C015 C016 120.7(6) . . ?
C013 C016 H016 120.2 . . ?
C015 C016 C013 119.7(6) . . ?
C015 C016 H016 120.2 . . ?
C00U C017 H01A 109.5 . . ?
C00U C017 H01B 109.5 . . ?
C00U C017 H01C 109.5 . . ?
H01A C017 H01B 109.5 . . ?
H01A C017 H01C 109.5 . . ?
H01B C017 H01C 109.5 . . ?
C014 C018 H018 120.6 . . ?
C015 C018 C014 118.8(6) . . ?
C015 C018 H018 120.6 . . ?
C00U C019 H01D 109.5 . . ?
C00U C019 H01E 109.5 . . ?
C00U C019 H01F 109.5 . . ?
H01D C019 H01E 109.5 . . ?
H01D C019 H01F 109.5 . . ?
H01E C019 H01F 109.5 . . ?
C00U C01A H01G 109.5 . . ?
C00U C01A H01H 109.5 . . ?
C00U C01A H01I 109.5 . . ?
H01G C01A H01H 109.5 . . ?
H01G C01A H01I 109.5 . . ?
H01H C01A H01I 109.5 . . ?

loop_
_geom_bond_atom_site_label_1
_geom_bond_atom_site_label_2
_geom_bond_distance
_geom_bond_site_symmetry_2
_geom_bond_publ_flag
P001 O002 1.476(3) . ?
P001 C00C 1.819(4) . ?
P001 C00M 1.824(4) . ?
P001 C00U 1.851(4) . ?
C003 C005 1.497(4) . ?
C003 C00F 1.372(5) . ?
C003 C00L 1.368(5) . ?
C004 C005 1.423(5) . ?
C004 C006 1.378(4) . ?
C004 C008 1.500(5) . ?
C005 C007 1.387(5) . ?
C006 C009 1.492(5) . ?
C006 C00D 1.424(5) . ?
C007 C00A 1.423(5) . ?
C007 C00B 1.496(5) . ?
C008 C00G 1.388(5) . ?
C008 C00Q 1.381(5) . ?
C009 C00C 1.412(5) . ?
C009 C00H 1.393(5) . ?
C00A C00D 1.418(5) . ?
C00A C00J 1.421(5) . ?
C00B C00O 1.377(5) . ?
C00B C00R 1.370(5) . ?
C00C C00I 1.401(5) . ?
C00D C00E 1.426(5) . ?
C00E H00E 0.9300 . ?
C00E C00P 1.346(5) . ?
C00F H00F 0.9300 . ?
C00F C00X 1.385(5) . ?
C00G H00G 0.9300 . ?
C00G C00V 1.374(6) . ?
C00H H00H 0.9300 . ?
C00H C00N 1.371(5) . ?
C00I H00I 0.9300 . ?
C00I C00S 1.358(6) . ?
C00J H00J 0.9300 . ?
C00J C00T 1.353(5) . ?
C00K H00K 0.9300 . ?
C00K C00W 1.358(6) . ?
C00K C00X 1.363(6) . ?
C00L H00L 0.9300 . ?
C00L C00W 1.375(6) . ?
C00M C013 1.372(6) . ?
C00M C014 1.372(6) . ?
C00N H00N 0.9300 . ?
C00N C00S 1.370(6) . ?
C00O H00O 0.9300 . ?
C00O C00Y 1.383(6) . ?
C00P H00P 0.9300 . ?
C00P C00T 1.397(6) . ?
C00Q H00Q 0.9300 . ?
C00Q C012 1.386(6) . ?
C00R H00R 0.9300 . ?
C00R C010 1.386(6) . ?
C00S H00S 0.9300 . ?
C00T H00T 0.9300 . ?
C00U C017 1.518(6) . ?
C00U C019 1.523(7) . ?
C00U C01A 1.513(7) . ?
C00V H00V 0.9300 . ?
C00V C011 1.370(8) . ?
C00W H00W 0.9300 . ?
C00X H00X 0.9300 . ?
C00Y H00Y 0.9300 . ?
C00Y C00Z 1.352(7) . ?
C00Z H00Z 0.9300 . ?
C00Z C010 1.366(7) . ?
C010 H010 0.9300 . ?
C011 H011 0.9300 . ?
C011 C012 1.361(7) . ?
C012 H012 0.9300 . ?
C013 H013 0.9300 . ?
C013 C016 1.382(7) . ?
C014 H014 0.9300 . ?
C014 C018 1.376(7) . ?
C015 H015 0.9300 . ?
C015 C016 1.365(8) . ?
C015 C018 1.360(8) . ?
C016 H016 0.9300 . ?
C017 H01A 0.9600 . ?
C017 H01B 0.9600 . ?
C017 H01C 0.9600 . ?
C018 H018 0.9300 . ?
C019 H01D 0.9600 . ?
C019 H01E 0.9600 . ?
C019 H01F 0.9600 . ?
C01A H01G 0.9600 . ?
C01A H01H 0.9600 . ?
C01A H01I 0.9600 . ?

loop_
_geom_torsion_atom_site_label_1
_geom_torsion_atom_site_label_2
_geom_torsion_atom_site_label_3
_geom_torsion_atom_site_label_4
_geom_torsion
_geom_torsion_site_symmetry_1
_geom_torsion_site_symmetry_2
_geom_torsion_site_symmetry_3
_geom_torsion_site_symmetry_4
_geom_torsion_publ_flag
P001 C00C C00I C00S -179.2(3) . . . . ?
P001 C00M C013 C016 179.9(4) . . . . ?
P001 C00M C014 C018 -178.9(4) . . . . ?
O002 P001 C00C C009 3.0(3) . . . . ?
O002 P001 C00C C00I -175.9(3) . . . . ?
O002 P001 C00M C013 21.2(4) . . . . ?
O002 P001 C00M C014 -159.3(4) . . . . ?
O002 P001 C00U C017 -164.0(4) . . . . ?
O002 P001 C00U C019 -44.1(4) . . . . ?
O002 P001 C00U C01A 73.1(4) . . . . ?
C003 C005 C007 C00A -179.0(3) . . . . ?
C003 C005 C007 C00B 2.3(5) . . . . ?
C003 C00F C00X C00K 1.4(7) . . . . ?
C003 C00L C00W C00K 1.6(7) . . . . ?
C004 C005 C007 C00A 0.8(5) . . . . ?
C004 C005 C007 C00B -177.9(3) . . . . ?
C004 C006 C009 C00C 89.9(4) . . . . ?
C004 C006 C009 C00H -93.1(4) . . . . ?
C004 C006 C00D C00A -1.6(5) . . . . ?
C004 C006 C00D C00E 177.5(3) . . . . ?
C004 C008 C00G C00V 178.3(4) . . . . ?
C004 C008 C00Q C012 -177.6(4) . . . . ?
C005 C003 C00F C00X 177.9(4) . . . . ?
C005 C003 C00L C00W -179.4(4) . . . . ?
C005 C004 C006 C009 179.6(3) . . . . ?
C005 C004 C006 C00D 1.8(5) . . . . ?
C005 C004 C008 C00G 80.6(4) . . . . ?
C005 C004 C008 C00Q -101.7(4) . . . . ?
C005 C007 C00A C00D -0.6(5) . . . . ?
C005 C007 C00A C00J 179.6(3) . . . . ?
C005 C007 C00B C00O 99.4(4) . . . . ?
C005 C007 C00B C00R -82.8(4) . . . . ?
C006 C004 C005 C003 178.3(3) . . . . ?
C006 C004 C005 C007 -1.4(5) . . . . ?
C006 C004 C008 C00G -99.9(4) . . . . ?
C006 C004 C008 C00Q 77.8(4) . . . . ?
C006 C009 C00C P001 -3.8(5) . . . . ?
C006 C009 C00C C00I 175.2(3) . . . . ?
C006 C009 C00H C00N -176.1(4) . . . . ?
C006 C00D C00E C00P 179.8(4) . . . . ?
C007 C00A C00D C006 1.0(5) . . . . ?
C007 C00A C00D C00E -178.2(3) . . . . ?
C007 C00A C00J C00T 178.4(4) . . . . ?
C007 C00B C00O C00Y 179.4(4) . . . . ?
C007 C00B C00R C010 -179.2(4) . . . . ?
C008 C004 C005 C003 -2.2(5) . . . . ?
C008 C004 C005 C007 178.1(3) . . . . ?
C008 C004 C006 C009 0.1(5) . . . . ?
C008 C004 C006 C00D -177.6(3) . . . . ?
C008 C00G C00V C011 -0.6(7) . . . . ?
C008 C00Q C012 C011 -0.9(7) . . . . ?
C009 C006 C00D C00A -179.5(3) . . . . ?
C009 C006 C00D C00E -0.4(5) . . . . ?
C009 C00C C00I C00S 1.7(6) . . . . ?
C009 C00H C00N C00S -0.1(7) . . . . ?
C00A C007 C00B C00O -79.3(4) . . . . ?
C00A C007 C00B C00R 98.5(4) . . . . ?
C00A C00D C00E C00P -1.1(6) . . . . ?
C00A C00J C00T C00P 0.5(7) . . . . ?
C00B C007 C00A C00D 178.2(3) . . . . ?
C00B C007 C00A C00J -1.7(5) . . . . ?
C00B C00O C00Y C00Z -0.6(7) . . . . ?
C00B C00R C010 C00Z 0.2(7) . . . . ?
C00C P001 C00M C013 145.2(3) . . . . ?
C00C P001 C00M C014 -35.2(4) . . . . ?
C00C P001 C00U C017 71.0(4) . . . . ?
C00C P001 C00U C019 -169.1(3) . . . . ?
C00C P001 C00U C01A -51.9(4) . . . . ?
C00C C009 C00H C00N 1.0(6) . . . . ?
C00C C00I C00S C00N -0.9(7) . . . . ?
C00D C006 C009 C00C -92.3(4) . . . . ?
C00D C006 C009 C00H 84.7(4) . . . . ?
C00D C00A C00J C00T -1.4(6) . . . . ?
C00D C00E C00P C00T 0.1(7) . . . . ?
C00E C00P C00T C00J 0.2(7) . . . . ?
C00F C003 C005 C004 101.6(4) . . . . ?
C00F C003 C005 C007 -78.6(4) . . . . ?
C00F C003 C00L C00W -0.6(6) . . . . ?
C00G C008 C00Q C012 0.2(6) . . . . ?
C00G C00V C011 C012 -0.1(8) . . . . ?
C00H C009 C00C P001 179.2(3) . . . . ?
C00H C009 C00C C00I -1.8(5) . . . . ?
C00H C00N C00S C00I 0.0(7) . . . . ?
C00J C00A C00D C006 -179.2(3) . . . . ?
C00J C00A C00D C00E 1.7(5) . . . . ?
C00L C003 C005 C004 -79.7(4) . . . . ?
C00L C003 C005 C007 100.0(4) . . . . ?
C00L C003 C00F C00X -0.8(6) . . . . ?
C00M P001 C00C C009 -119.0(3) . . . . ?
C00M P001 C00C C00I 62.0(3) . . . . ?
C00M P001 C00U C017 -44.1(4) . . . . ?
C00M P001 C00U C019 75.8(4) . . . . ?
C00M P001 C00U C01A -167.0(4) . . . . ?
C00M C013 C016 C015 -1.6(8) . . . . ?
C00M C014 C018 C015 -0.2(9) . . . . ?
C00O C00B C00R C010 -1.4(6) . . . . ?
C00O C00Y C00Z C010 -0.6(7) . . . . ?
C00Q C008 C00G C00V 0.5(6) . . . . ?
C00R C00B C00O C00Y 1.6(6) . . . . ?
C00U P001 C00C C009 126.3(3) . . . . ?
C00U P001 C00C C00I -52.7(4) . . . . ?
C00U P001 C00M C013 -98.8(4) . . . . ?
C00U P001 C00M C014 80.7(4) . . . . ?
C00V C011 C012 C00Q 0.9(7) . . . . ?
C00W C00K C00X C00F -0.4(8) . . . . ?
C00X C00K C00W C00L -1.0(8) . . . . ?
C00Y C00Z C010 C00R 0.8(7) . . . . ?
C013 C00M C014 C018 0.6(8) . . . . ?
C014 C00M C013 C016 0.3(7) . . . . ?
C016 C015 C018 C014 -1.1(10) . . . . ?
C018 C015 C016 C013 2.0(9) . . . . ?
